data_4072126
loop_
_publ_author_name
'Perekalin, Dmitry S.'
'Glukhov, Ivan V.'
'Holub, Josef'
'C\'isa\<rova, Ivana'
'\<St\'ibr, Bohumil'
'Kudinov, Alexander R.'

_publ_section_title
;
 Iron and Cobalt Complexes with Thiacarborane Ligands
;
_journal_issue 20
_journal_name_full Organometallics
_journal_page_first 5273
_journal_paper_doi 10.1021/om800601u
_journal_volume 27
_journal_year 2008
_chemical_formula_moiety 'C6 H15 B9 Fe O2 S'
_chemical_formula_sum 'C6 H15 B9 Fe O2 S'
_chemical_formula_weight 304.38
_chemical_name_systematic
; 
 ? 
;
_space_group_IT_number 14
_space_group_name_Hall '-P 2yn'
_symmetry_cell_setting monoclinic
_symmetry_space_group_name_Hall '-P 2yn'
_symmetry_space_group_name_H-M 'P 1 21/n 1'
_atom_sites_solution_hydrogens mixed
_atom_sites_solution_primary direct
_atom_sites_solution_secondary difmap
_audit_creation_method SHELXL-97
_cell_angle_alpha 90.00
_cell_angle_beta 94.4360(10)
_cell_angle_gamma 90.00
_cell_formula_units_Z 4
_cell_length_a 6.7953(3)
_cell_length_b 13.2340(7)
_cell_length_c 15.1439(8)
_cell_measurement_reflns_used 3170
_cell_measurement_temperature 120(2)
_cell_measurement_theta_max 26
_cell_measurement_theta_min 3
_cell_volume 1357.80(12)
_computing_cell_refinement 'SAINTPlus (Bruker, 1998a)'
_computing_data_collection 'SMART (Bruker, 1998b)'
_computing_data_reduction 'SAINTPlus (Bruker, 1998a)'
_computing_molecular_graphics 'SHELXTL ver. 5.1 (Sheldrick, 1998b)'
_computing_publication_material 'SHELXTL ver. 5.1 (Sheldrick, 1998b)'
_computing_structure_refinement 'SHELXTL ver. 5.1 (Sheldrick, 1998b)'
_computing_structure_solution 'SHELXTL ver. 5.1 (Sheldrick, 1998b)'
_diffrn_ambient_temperature 120(2)
_diffrn_measured_fraction_theta_full 0.996
_diffrn_measured_fraction_theta_max 0.996
_diffrn_measurement_device_type 'Bruker SMART 1000 CCD area detector'
_diffrn_measurement_method 'phi and omega scans'
_diffrn_radiation_monochromator graphite
_diffrn_radiation_source 'fine-focus sealed tube'
_diffrn_radiation_type MoK\a
_diffrn_radiation_wavelength 0.71073
_diffrn_reflns_av_R_equivalents 0.0561
_diffrn_reflns_av_sigmaI/netI 0.0544
_diffrn_reflns_limit_h_max 9
_diffrn_reflns_limit_h_min -9
_diffrn_reflns_limit_k_max 18
_diffrn_reflns_limit_k_min -18
_diffrn_reflns_limit_l_max 20
_diffrn_reflns_limit_l_min -20
_diffrn_reflns_number 14698
_diffrn_reflns_theta_full 29.00
_diffrn_reflns_theta_max 29.00
_diffrn_reflns_theta_min 3.08
_exptl_absorpt_coefficient_mu 1.245
_exptl_absorpt_correction_T_max 0.823
_exptl_absorpt_correction_T_min 0.780
_exptl_absorpt_correction_type multi-scan
_exptl_absorpt_process_details 'SADABS (Sheldrick, 1998a)'
_exptl_crystal_colour violet
_exptl_crystal_density_diffrn 1.489
_exptl_crystal_density_method 'not measured'
_exptl_crystal_description prism
_exptl_crystal_F_000 616
_exptl_crystal_size_max 0.2
_exptl_crystal_size_mid 0.18
_exptl_crystal_size_min 0.16
_refine_diff_density_max 0.472
_refine_diff_density_min -0.284
_refine_diff_density_rms 0.059
_refine_ls_extinction_method none
_refine_ls_goodness_of_fit_ref 1.011
_refine_ls_hydrogen_treatment mixed
_refine_ls_matrix_type full
_refine_ls_number_parameters 204
_refine_ls_number_reflns 3594
_refine_ls_number_restraints 0
_refine_ls_restrained_S_all 1.011
_refine_ls_R_factor_all 0.0653
_refine_ls_R_factor_gt 0.0343
_refine_ls_shift/su_max 0.000
_refine_ls_shift/su_mean 0.000
_refine_ls_structure_factor_coef Fsqd
_refine_ls_weighting_details 'calc w=1/[\s^2^(Fo^2^)+(0.0250P)^2^+0.0000P] where P=(Fo^2^+2Fc^2^)/3'
_refine_ls_weighting_scheme calc
_refine_ls_wR_factor_gt 0.0667
_refine_ls_wR_factor_ref 0.0733
_reflns_number_gt 2297
_reflns_number_total 3594
_reflns_threshold_expression I>2\s(I)
_cod_data_source_file om800601u_si_005.cif
_cod_data_source_block dm
_cod_depositor_comments
;
The following automatic conversions were performed:

'_symmetry_cell_setting' value 'Monoclinic' changed to 'monoclinic'
according to /home/saulius/struct/CIF-dictionaries/cif_core.dic
dictionary named 'cif_core.dic' version 2.4.1 from 2010-06-29.

Automatic conversion script
Id: cif_fix_values 1715 2011-07-08 13:25:40Z adriana 
;
_cod_original_sg_symbol_H-M 'P 2(1)/n'
_cod_database_code 4072126

loop_
_symmetry_equiv_pos_as_xyz
'x, y, z'
'-x+1/2, y+1/2, -z+1/2'
'-x, -y, -z'
'x-1/2, -y-1/2, z-1/2'

loop_
_atom_site_label
_atom_site_type_symbol
_atom_site_fract_x
_atom_site_fract_y
_atom_site_fract_z
_atom_site_U_iso_or_equiv
_atom_site_adp_type
_atom_site_occupancy
_atom_site_symmetry_multiplicity
_atom_site_calc_flag
_atom_site_refinement_flags
Fe1 Fe -0.01408(4) 0.32489(2) 0.315825(19) 0.03180(10) Uani 1 1 d .
S2 S 0.02049(9) 0.41659(4) 0.19696(4) 0.04463(16) Uani 1 1 d .
C3 C 0.0285(3) 0.17577(14) 0.31283(13) 0.0341(5) Uani 1 1 d .
B4 B -0.1441(4) 0.19234(19) 0.23654(17) 0.0382(6) Uani 1 1 d .
H4 H -0.293(3) 0.1572(14) 0.2402(13) 0.039(6) Uiso 1 1 d .
B5 B -0.1527(4) 0.3069(2) 0.16942(17) 0.0428(6) Uani 1 1 d .
H5 H -0.296(3) 0.3355(16) 0.1396(15) 0.056(7) Uiso 1 1 d .
B6 B 0.2452(4) 0.3334(2) 0.21973(17) 0.0401(6) Uani 1 1 d .
H6 H 0.387(3) 0.3764(16) 0.2234(14) 0.052(6) Uiso 1 1 d .
B7 B 0.2345(4) 0.21813(19) 0.28456(17) 0.0376(6) Uani 1 1 d .
H7 H 0.378(3) 0.1973(12) 0.3262(12) 0.025(5) Uiso 1 1 d .
B8 B 0.0868(4) 0.3114(2) 0.11243(18) 0.0446(6) Uani 1 1 d .
H8 H 0.092(3) 0.3400(14) 0.0504(13) 0.034(5) Uiso 1 1 d .
B9 B 0.0878(4) 0.1278(2) 0.21733(18) 0.0410(6) Uani 1 1 d .
H9 H 0.119(3) 0.0495(15) 0.2111(13) 0.038(5) Uiso 1 1 d .
B10 B -0.0319(4) 0.1987(2) 0.13126(18) 0.0440(6) Uani 1 1 d .
H10 H -0.093(3) 0.1608(16) 0.0739(15) 0.056(7) Uiso 1 1 d .
B11 B 0.2292(4) 0.2166(2) 0.16470(18) 0.0424(6) Uani 1 1 d .
H11 H 0.354(3) 0.1925(14) 0.1283(13) 0.042(6) Uiso 1 1 d .
B12 B 0.0092(4) 0.10172(19) 0.39142(18) 0.0434(6) Uani 1 1 d .
O1 O -0.1695(2) 0.06916(14) 0.41219(12) 0.0655(5) Uani 1 1 d .
H1 H -0.1550 0.0287 0.4575 0.079 Uiso 1 1 d R
O2 O 0.1714(2) 0.06767(13) 0.44193(11) 0.0619(5) Uani 1 1 d .
H2 H 0.2875 0.0893 0.4304 0.074 Uiso 1 1 d R
C4 C -0.2322(4) 0.4082(2) 0.37138(18) 0.0641(8) Uani 1 1 d .
H4A H -0.3600 0.4282 0.3422 0.077 Uiso 1 1 calc R
C5 C -0.0578(5) 0.46502(19) 0.37625(17) 0.0608(7) Uani 1 1 d .
H5A H -0.0420 0.5311 0.3484 0.073 Uiso 1 1 calc R
C6 C 0.0897(4) 0.4126(2) 0.42463(16) 0.0568(7) Uani 1 1 d .
H6A H 0.2259 0.4354 0.4383 0.068 Uiso 1 1 calc R
C7 C 0.0078(4) 0.3233(2) 0.45260(15) 0.0590(7) Uani 1 1 d .
H7A H 0.0764 0.2720 0.4902 0.071 Uiso 1 1 calc R
C8 C -0.1912(4) 0.3195(2) 0.41954(17) 0.0614(7) Uani 1 1 d .
H8A H -0.2858 0.2660 0.4308 0.074 Uiso 1 1 calc R

loop_
_atom_site_aniso_label
_atom_site_aniso_U_11
_atom_site_aniso_U_22
_atom_site_aniso_U_33
_atom_site_aniso_U_23
_atom_site_aniso_U_13
_atom_site_aniso_U_12
Fe1 0.03885(17) 0.02944(17) 0.02716(16) -0.00027(13) 0.00282(11) 0.00205(14)
S2 0.0600(4) 0.0345(3) 0.0403(4) 0.0069(3) 0.0093(3) 0.0032(3)
C3 0.0432(12) 0.0239(10) 0.0354(12) -0.0002(9) 0.0044(9) 0.0007(9)
B4 0.0388(13) 0.0390(15) 0.0367(14) -0.0025(11) 0.0024(11) -0.0051(11)
B5 0.0440(14) 0.0494(17) 0.0342(14) 0.0034(12) -0.0019(11) 0.0028(13)
B6 0.0405(13) 0.0392(15) 0.0410(15) -0.0008(12) 0.0060(11) -0.0032(13)
B7 0.0402(14) 0.0361(14) 0.0359(14) 0.0015(11) -0.0002(11) 0.0056(11)
B8 0.0567(16) 0.0482(17) 0.0300(14) 0.0002(12) 0.0097(12) 0.0032(14)
B9 0.0485(15) 0.0337(15) 0.0406(15) -0.0046(12) 0.0021(12) 0.0024(12)
B10 0.0502(15) 0.0515(17) 0.0297(14) -0.0058(12) -0.0012(12) -0.0009(13)
B11 0.0454(15) 0.0434(15) 0.0393(16) -0.0031(12) 0.0096(12) 0.0040(13)
B12 0.0563(17) 0.0315(14) 0.0428(16) -0.0001(11) 0.0059(13) 0.0024(13)
O1 0.0659(11) 0.0665(12) 0.0645(12) 0.0307(10) 0.0081(9) -0.0023(10)
O2 0.0644(11) 0.0636(11) 0.0572(12) 0.0280(9) 0.0015(9) 0.0052(9)
C4 0.0610(17) 0.082(2) 0.0493(17) -0.0170(15) 0.0057(13) 0.0325(16)
C5 0.101(2) 0.0380(15) 0.0445(16) -0.0102(12) 0.0127(15) 0.0119(15)
C6 0.0680(17) 0.0603(18) 0.0413(15) -0.0220(13) -0.0003(13) -0.0032(14)
C7 0.098(2) 0.0550(17) 0.0245(12) -0.0021(12) 0.0050(13) 0.0208(16)
C8 0.0769(19) 0.0621(18) 0.0497(16) -0.0124(14) 0.0346(14) -0.0147(16)

loop_
_atom_type_symbol
_atom_type_description
_atom_type_scat_dispersion_real
_atom_type_scat_dispersion_imag
_atom_type_scat_source
C C 0.0033 0.0016 'International Tables Vol C Tables 4.2.6.8 and 6.1.1.4'
H H 0.0000 0.0000 'International Tables Vol C Tables 4.2.6.8 and 6.1.1.4'
B B 0.0013 0.0007 'International Tables Vol C Tables 4.2.6.8 and 6.1.1.4'
Fe Fe 0.3463 0.8444 'International Tables Vol C Tables 4.2.6.8 and 6.1.1.4'
S S 0.1246 0.1234 'International Tables Vol C Tables 4.2.6.8 and 6.1.1.4'
O O 0.0106 0.0060 'International Tables Vol C Tables 4.2.6.8 and 6.1.1.4'

loop_
_geom_angle_atom_site_label_1
_geom_angle_atom_site_label_2
_geom_angle_atom_site_label_3
_geom_angle
C3 Fe1 C8 94.44(10)
C3 Fe1 C7 90.76(9)
C8 Fe1 C7 39.92(10)
C3 Fe1 C4 130.04(11)
C8 Fe1 C4 39.60(10)
C7 Fe1 C4 66.26(11)
C3 Fe1 C6 121.73(10)
C8 Fe1 C6 66.34(11)
C7 Fe1 C6 38.96(10)
C4 Fe1 C6 66.06(11)
C3 Fe1 C5 155.39(9)
C8 Fe1 C5 65.55(11)
C7 Fe1 C5 64.76(10)
C4 Fe1 C5 39.20(10)
C6 Fe1 C5 38.48(10)
C3 Fe1 S2 120.16(6)
C8 Fe1 S2 138.76(9)
C7 Fe1 S2 145.38(8)
C4 Fe1 S2 99.41(9)
C6 Fe1 S2 106.71(8)
C5 Fe1 S2 84.08(7)
C3 Fe1 B4 43.42(8)
C8 Fe1 B4 98.68(10)
C7 Fe1 B4 121.22(10)
C4 Fe1 B4 111.37(11)
C6 Fe1 B4 160.11(10)
C5 Fe1 B4 148.47(11)
S2 Fe1 B4 93.18(7)
C3 Fe1 B7 43.23(8)
C8 Fe1 B7 128.68(11)
C7 Fe1 B7 101.83(10)
C4 Fe1 B7 167.59(10)
C6 Fe1 B7 107.30(10)
C5 Fe1 B7 140.36(11)
S2 Fe1 B7 92.53(7)
B4 Fe1 B7 71.02(9)
C3 Fe1 B5 85.79(9)
C8 Fe1 B5 120.12(11)
C7 Fe1 B5 159.46(11)
C4 Fe1 B5 100.90(10)
C6 Fe1 B5 152.13(10)
C5 Fe1 B5 116.13(10)
S2 Fe1 B5 49.07(7)
B4 Fe1 B5 46.45(9)
B7 Fe1 B5 89.46(9)
C3 Fe1 B6 85.26(8)
C8 Fe1 B6 167.96(11)
C7 Fe1 B6 128.05(11)
C4 Fe1 B6 144.11(11)
C6 Fe1 B6 103.62(10)
C5 Fe1 B6 111.23(10)
S2 Fe1 B6 48.72(6)
B4 Fe1 B6 89.39(9)
B7 Fe1 B6 45.97(9)
B5 Fe1 B6 71.89(9)
B6 S2 B5 94.19(12)
B6 S2 B8 58.97(11)
B5 S2 B8 58.95(11)
B6 S2 Fe1 70.46(8)
B5 S2 Fe1 69.72(8)
B8 S2 Fe1 100.74(8)
B12 C3 B7 123.63(19)
B12 C3 B4 122.69(18)
B7 C3 B4 111.57(17)
B12 C3 B9 117.85(18)
B7 C3 B9 67.84(15)
B4 C3 B9 68.64(15)
B12 C3 Fe1 125.80(15)
B7 C3 Fe1 77.91(12)
B4 C3 Fe1 77.35(12)
B9 C3 Fe1 116.35(14)
C3 B4 B10 107.85(17)
C3 B4 B5 120.53(18)
B10 B4 B5 58.08(15)
C3 B4 B9 57.26(13)
B10 B4 B9 57.34(14)
B5 B4 B9 106.83(17)
C3 B4 Fe1 59.23(10)
B10 B4 Fe1 104.81(14)
B5 B4 Fe1 69.29(12)
B9 B4 Fe1 98.04(13)
C3 B4 H4 121.6(10)
B10 B4 H4 120.2(10)
B5 B4 H4 112.5(10)
B9 B4 H4 127.2(10)
Fe1 B4 H4 127.8(10)
B10 B5 B4 60.91(14)
B10 B5 S2 113.31(16)
B4 B5 S2 121.43(17)
B10 B5 B8 56.07(14)
B4 B5 B8 106.68(18)
S2 B5 B8 62.42(12)
B10 B5 Fe1 103.16(15)
B4 B5 Fe1 64.26(11)
S2 B5 Fe1 61.21(8)
B8 B5 Fe1 97.47(14)
B10 B5 H5 124.0(11)
B4 B5 H5 120.0(11)
S2 B5 H5 109.9(11)
B8 B5 H5 124.2(11)
Fe1 B5 H5 128.6(11)
B11 B6 B7 60.92(14)
B11 B6 S2 113.97(17)
B7 B6 S2 121.39(16)
B11 B6 B8 56.55(14)
B7 B6 B8 106.79(17)
S2 B6 B8 62.49(12)
B11 B6 Fe1 103.16(15)
B7 B6 Fe1 64.31(11)
S2 B6 Fe1 60.82(7)
B8 B6 Fe1 96.83(13)
B11 B6 H6 119.6(11)
B7 B6 H6 118.1(11)
S2 B6 H6 113.2(11)
B8 B6 H6 123.4(11)
Fe1 B6 H6 132.3(11)
C3 B7 B11 108.34(18)
C3 B7 B9 57.67(13)
B11 B7 B9 57.60(15)
C3 B7 B6 120.78(18)
B11 B7 B6 57.82(14)
B9 B7 B6 107.01(18)
C3 B7 Fe1 58.86(10)
B11 B7 Fe1 104.91(14)
B9 B7 Fe1 98.11(14)
B6 B7 Fe1 69.72(11)
C3 B7 H7 119.4(9)
B11 B7 H7 119.7(9)
B9 B7 H7 123.6(8)
B6 B7 H7 115.4(9)
Fe1 B7 H7 130.0(9)
B10 B8 B11 63.45(16)
B10 B8 B6 103.42(18)
B11 B8 B6 57.50(14)
B10 B8 B5 58.09(15)
B11 B8 B5 103.70(18)
B6 B8 B5 93.71(16)
B10 B8 S2 111.69(16)
B11 B8 S2 111.23(17)
B6 B8 S2 58.54(11)
B5 B8 S2 58.64(11)
B10 B8 H8 121.7(11)
B11 B8 H8 129.1(11)
B6 B8 H8 132.3(11)
B5 B8 H8 121.7(10)
S2 B8 H8 111.3(11)
C3 B9 B11 108.66(18)
C3 B9 B10 108.26(18)
B11 B9 B10 62.71(16)
C3 B9 B7 54.50(13)
B11 B9 B7 61.09(14)
B10 B9 B7 105.51(19)
C3 B9 B4 54.10(13)
B11 B9 B4 105.57(19)
B10 B9 B4 60.94(14)
B7 B9 B4 92.61(16)
C3 B9 H9 121.0(11)
B11 B9 H9 119.6(10)
B10 B9 H9 122.6(11)
B7 B9 H9 125.9(11)
B4 B9 H9 130.3(10)
B8 B10 B9 112.8(2)
B8 B10 B5 65.84(16)
B9 B10 B5 112.97(19)
B8 B10 B4 114.61(19)
B9 B10 B4 61.72(15)
B5 B10 B4 61.01(14)
B8 B10 B11 58.47(15)
B9 B10 B11 58.48(15)
B5 B10 B11 105.69(19)
B4 B10 B11 103.12(17)
B8 B10 H10 115.6(12)
B9 B10 H10 119.1(12)
B5 B10 H10 119.2(12)
B4 B10 H10 122.0(12)
B11 B10 H10 127.0(12)
B8 B11 B9 112.75(19)
B8 B11 B6 65.95(16)
B9 B11 B6 113.04(19)
B8 B11 B7 114.55(18)
B9 B11 B7 61.31(15)
B6 B11 B7 61.26(15)
B8 B11 B10 58.07(15)
B9 B11 B10 58.80(15)
B6 B11 B10 105.63(18)
B7 B11 B10 102.89(17)
B8 B11 H11 114.0(11)
B9 B11 H11 120.6(10)
B6 B11 H11 118.3(10)
B7 B11 H11 123.4(11)
B10 B11 H11 126.8(10)
O1 B12 O2 117.7(2)
O1 B12 C3 120.7(2)
O2 B12 C3 121.6(2)
B12 O1 H1 109.4
B12 O2 H2 118.9
C5 C4 C8 106.8(2)
C5 C4 Fe1 71.27(14)
C8 C4 Fe1 69.26(14)
C5 C4 H4A 126.6
C8 C4 H4A 126.6
Fe1 C4 H4A 126.6
C6 C5 C4 109.5(2)
C6 C5 Fe1 70.51(14)
C4 C5 Fe1 69.54(14)
C6 C5 H5A 125.2
C4 C5 H5A 125.2
Fe1 C5 H5A 125.2
C5 C6 C7 107.3(2)
C5 C6 Fe1 71.01(14)
C7 C6 Fe1 69.44(14)
C5 C6 H6A 126.3
C7 C6 H6A 126.3
Fe1 C6 H6A 126.3
C6 C7 C8 108.6(2)
C6 C7 Fe1 71.60(14)
C8 C7 Fe1 69.55(13)
C6 C7 H7A 125.7
C8 C7 H7A 125.7
Fe1 C7 H7A 125.7
C4 C8 C7 107.6(2)
C4 C8 Fe1 71.14(14)
C7 C8 Fe1 70.53(13)
C4 C8 H8A 126.1
C7 C8 H8A 126.1
Fe1 C8 H8A 126.1

loop_
_geom_bond_atom_site_label_1
_geom_bond_atom_site_label_2
_geom_bond_distance
Fe1 C3 1.9955(19)
Fe1 C8 2.052(2)
Fe1 C7 2.065(2)
Fe1 C4 2.077(2)
Fe1 C6 2.093(2)
Fe1 C5 2.099(2)
Fe1 S2 2.1985(6)
Fe1 B4 2.266(2)
Fe1 B7 2.280(2)
Fe1 B5 2.353(3)
Fe1 B6 2.373(3)
S2 B6 1.892(3)
S2 B5 1.895(3)
S2 B8 1.967(3)
C3 B12 1.555(3)
C3 B7 1.597(3)
C3 B4 1.596(3)
C3 B9 1.657(3)
B4 B10 1.821(4)
B4 B5 1.823(4)
B4 B9 1.835(4)
B4 H4 1.118(18)
B5 B10 1.769(4)
B5 B8 1.902(4)
B5 H5 1.11(2)
B6 B11 1.756(4)
B6 B7 1.819(4)
B6 B8 1.901(4)
B6 H6 1.12(2)
B7 B11 1.813(4)
B7 B9 1.817(4)
B7 H7 1.153(17)
B8 B10 1.729(4)
B8 B11 1.737(4)
B8 H8 1.017(19)
B9 B11 1.748(4)
B9 B10 1.754(4)
B9 H9 1.06(2)
B10 B11 1.823(4)
B10 H10 1.06(2)
B11 H11 1.095(19)
B12 O1 1.349(3)
B12 O2 1.368(3)
O1 H1 0.8696
O2 H2 0.8697
C4 C5 1.401(4)
C4 C8 1.399(4)
C4 H4A 0.9800
C5 C6 1.381(4)
C5 H5A 0.9800
C6 C7 1.387(3)
C6 H6A 0.9800
C7 C8 1.406(4)
C7 H7A 0.9800
C8 H8A 0.9800

loop_
_geom_torsion_atom_site_label_1
_geom_torsion_atom_site_label_2
_geom_torsion_atom_site_label_3
_geom_torsion_atom_site_label_4
_geom_torsion
C3 Fe1 S2 B6 -50.40(11)
C8 Fe1 S2 B6 166.60(15)
C7 Fe1 S2 B6 99.90(17)
C4 Fe1 S2 B6 161.33(12)
C6 Fe1 S2 B6 93.65(11)
C5 Fe1 S2 B6 125.13(12)
B4 Fe1 S2 B6 -86.39(11)
B7 Fe1 S2 B6 -15.26(11)
B5 Fe1 S2 B6 -102.35(13)
C3 Fe1 S2 B5 51.95(11)
C8 Fe1 S2 B5 -91.05(15)
C7 Fe1 S2 B5 -157.75(17)
C4 Fe1 S2 B5 -96.32(12)
C6 Fe1 S2 B5 -164.00(12)
C5 Fe1 S2 B5 -132.52(12)
B4 Fe1 S2 B5 15.96(11)
B7 Fe1 S2 B5 87.09(11)
B6 Fe1 S2 B5 102.35(13)
C3 Fe1 S2 B8 0.98(11)
C8 Fe1 S2 B8 -142.02(15)
C7 Fe1 S2 B8 151.29(16)
C4 Fe1 S2 B8 -147.28(12)
C6 Fe1 S2 B8 145.03(12)
C5 Fe1 S2 B8 176.51(12)
B4 Fe1 S2 B8 -35.00(11)
B7 Fe1 S2 B8 36.12(11)
B5 Fe1 S2 B8 -50.96(12)
B6 Fe1 S2 B8 51.39(12)
C8 Fe1 C3 B12 -23.4(2)
C7 Fe1 C3 B12 16.4(2)
C4 Fe1 C3 B12 -42.6(2)
C6 Fe1 C3 B12 41.4(2)
C5 Fe1 C3 B12 10.8(3)
S2 Fe1 C3 B12 -179.98(16)
B4 Fe1 C3 B12 -121.4(2)
B7 Fe1 C3 B12 122.9(2)
B5 Fe1 C3 B12 -143.4(2)
B6 Fe1 C3 B12 144.5(2)
C8 Fe1 C3 B7 -146.37(14)
C7 Fe1 C3 B7 -106.57(14)
C4 Fe1 C3 B7 -165.59(14)
C6 Fe1 C3 B7 -81.54(15)
C5 Fe1 C3 B7 -112.2(3)
S2 Fe1 C3 B7 57.08(13)
B4 Fe1 C3 B7 115.69(17)
B5 Fe1 C3 B7 93.70(13)
B6 Fe1 C3 B7 21.56(13)
C8 Fe1 C3 B4 97.94(14)
C7 Fe1 C3 B4 137.74(14)
C4 Fe1 C3 B4 78.72(16)
C6 Fe1 C3 B4 162.78(13)
C5 Fe1 C3 B4 132.1(2)
S2 Fe1 C3 B4 -58.61(12)
B7 Fe1 C3 B4 -115.69(17)
B5 Fe1 C3 B4 -21.98(13)
B6 Fe1 C3 B4 -94.13(13)
C8 Fe1 C3 B9 156.09(16)
C7 Fe1 C3 B9 -164.11(16)
C4 Fe1 C3 B9 136.87(16)
C6 Fe1 C3 B9 -139.08(16)
C5 Fe1 C3 B9 -169.7(2)
S2 Fe1 C3 B9 -0.46(17)
B4 Fe1 C3 B9 58.15(16)
B7 Fe1 C3 B9 -57.54(16)
B5 Fe1 C3 B9 36.16(16)
B6 Fe1 C3 B9 -35.98(16)
B12 C3 B4 B10 -138.4(2)
B7 C3 B4 B10 25.6(2)
B9 C3 B4 B10 -28.24(17)
Fe1 C3 B4 B10 96.95(16)
B12 C3 B4 B5 158.6(2)
B7 C3 B4 B5 -37.3(3)
B9 C3 B4 B5 -91.2(2)
Fe1 C3 B4 B5 34.01(18)
B12 C3 B4 B9 -110.2(2)
B7 C3 B4 B9 53.83(17)
Fe1 C3 B4 B9 125.19(13)
B12 C3 B4 Fe1 124.6(2)
B7 C3 B4 Fe1 -71.36(14)
B9 C3 B4 Fe1 -125.19(13)
C8 Fe1 B4 C3 -87.28(14)
C7 Fe1 B4 C3 -51.84(15)
C4 Fe1 B4 C3 -126.27(13)
C6 Fe1 B4 C3 -47.8(3)
C5 Fe1 B4 C3 -143.80(18)
S2 Fe1 B4 C3 132.34(10)
B7 Fe1 B4 C3 40.75(12)
B5 Fe1 B4 C3 149.00(17)
B6 Fe1 B4 C3 83.75(12)
C3 Fe1 B4 B10 -102.21(18)
C8 Fe1 B4 B10 170.51(15)
C7 Fe1 B4 B10 -154.05(14)
C4 Fe1 B4 B10 131.52(15)
C6 Fe1 B4 B10 -150.0(3)
C5 Fe1 B4 B10 114.0(2)
S2 Fe1 B4 B10 30.13(14)
B7 Fe1 B4 B10 -61.46(14)
B5 Fe1 B4 B10 46.79(15)
B6 Fe1 B4 B10 -18.46(15)
C3 Fe1 B4 B5 -149.00(17)
C8 Fe1 B4 B5 123.72(14)
C7 Fe1 B4 B5 159.17(13)
C4 Fe1 B4 B5 84.73(15)
C6 Fe1 B4 B5 163.2(3)
C5 Fe1 B4 B5 67.2(2)
S2 Fe1 B4 B5 -16.66(11)
B7 Fe1 B4 B5 -108.25(13)
B6 Fe1 B4 B5 -65.25(13)
C3 Fe1 B4 B9 -43.97(13)
C8 Fe1 B4 B9 -131.25(15)
C7 Fe1 B4 B9 -95.81(16)
C4 Fe1 B4 B9 -170.24(14)
C6 Fe1 B4 B9 -91.7(3)
C5 Fe1 B4 B9 172.23(17)
S2 Fe1 B4 B9 88.37(13)
B7 Fe1 B4 B9 -3.22(13)
B5 Fe1 B4 B9 105.03(17)
B6 Fe1 B4 B9 39.78(14)
C3 B4 B5 B10 93.0(2)
B9 B4 B5 B10 31.49(17)
Fe1 B4 B5 B10 123.89(14)
C3 B4 B5 S2 -8.0(3)
B10 B4 B5 S2 -101.0(2)
B9 B4 B5 S2 -69.5(2)
Fe1 B4 B5 S2 22.90(15)
C3 B4 B5 B8 59.4(2)
B10 B4 B5 B8 -33.53(16)
B9 B4 B5 B8 -2.0(2)
Fe1 B4 B5 B8 90.35(15)
C3 B4 B5 Fe1 -30.92(16)
B10 B4 B5 Fe1 -123.89(14)
B9 B4 B5 Fe1 -92.40(15)
B6 S2 B5 B10 -25.27(18)
B8 S2 B5 B10 24.38(16)
Fe1 S2 B5 B10 -92.64(16)
B6 S2 B5 B4 43.81(19)
B8 S2 B5 B4 93.5(2)
Fe1 S2 B5 B4 -23.57(15)
B6 S2 B5 B8 -49.65(13)
Fe1 S2 B5 B8 -117.03(12)
B6 S2 B5 Fe1 67.38(9)
B8 S2 B5 Fe1 117.03(12)
C3 Fe1 B5 B10 -27.37(14)
C8 Fe1 B5 B10 -120.06(16)
C7 Fe1 B5 B10 -108.2(3)
C4 Fe1 B5 B10 -157.36(16)
C6 Fe1 B5 B10 144.0(2)
C5 Fe1 B5 B10 164.32(15)
S2 Fe1 B5 B10 109.58(16)
B4 Fe1 B5 B10 -48.16(15)
B7 Fe1 B5 B10 15.76(15)
B6 Fe1 B5 B10 59.02(15)
C3 Fe1 B5 B4 20.79(12)
C8 Fe1 B5 B4 -71.90(15)
C7 Fe1 B5 B4 -60.1(3)
C4 Fe1 B5 B4 -109.21(14)
C6 Fe1 B5 B4 -167.89(19)
C5 Fe1 B5 B4 -147.52(13)
S2 Fe1 B5 B4 157.74(15)
B7 Fe1 B5 B4 63.91(12)
B6 Fe1 B5 B4 107.18(13)
C3 Fe1 B5 S2 -136.95(8)
C8 Fe1 B5 S2 130.36(10)
C7 Fe1 B5 S2 142.2(3)
C4 Fe1 B5 S2 93.06(11)
C6 Fe1 B5 S2 34.4(2)
C5 Fe1 B5 S2 54.74(12)
B4 Fe1 B5 S2 -157.74(15)
B7 Fe1 B5 S2 -93.82(9)
B6 Fe1 B5 S2 -50.56(8)
C3 Fe1 B5 B8 -84.17(14)
C8 Fe1 B5 B8 -176.87(14)
C7 Fe1 B5 B8 -165.0(2)
C4 Fe1 B5 B8 145.83(15)
C6 Fe1 B5 B8 87.2(2)
C5 Fe1 B5 B8 107.52(15)
S2 Fe1 B5 B8 52.78(11)
B4 Fe1 B5 B8 -104.96(17)
B7 Fe1 B5 B8 -41.05(14)
B6 Fe1 B5 B8 2.22(13)
B5 S2 B6 B11 25.38(18)
B8 S2 B6 B11 -24.26(16)
Fe1 S2 B6 B11 92.12(16)
B5 S2 B6 B7 -44.03(19)
B8 S2 B6 B7 -93.7(2)
Fe1 S2 B6 B7 22.72(15)
B5 S2 B6 B8 49.63(13)
Fe1 S2 B6 B8 116.38(11)
B5 S2 B6 Fe1 -66.74(9)
B8 S2 B6 Fe1 -116.38(11)
C3 Fe1 B6 B11 27.72(15)
C8 Fe1 B6 B11 116.8(5)
C7 Fe1 B6 B11 114.97(16)
C4 Fe1 B6 B11 -142.93(18)
C6 Fe1 B6 B11 149.25(15)
C5 Fe1 B6 B11 -171.10(15)
S2 Fe1 B6 B11 -110.32(16)
B4 Fe1 B6 B11 -15.56(15)
B7 Fe1 B6 B11 48.22(15)
B5 Fe1 B6 B11 -59.38(15)
C3 Fe1 B6 B7 -20.49(12)
C8 Fe1 B6 B7 68.6(5)
C7 Fe1 B6 B7 66.76(16)
C4 Fe1 B6 B7 168.86(17)
C6 Fe1 B6 B7 101.03(14)
C5 Fe1 B6 B7 140.68(13)
S2 Fe1 B6 B7 -158.54(15)
B4 Fe1 B6 B7 -63.77(13)
B5 Fe1 B6 B7 -107.60(13)
C3 Fe1 B6 S2 138.05(9)
C8 Fe1 B6 S2 -132.9(5)
C7 Fe1 B6 S2 -134.70(11)
C4 Fe1 B6 S2 -32.6(2)
C6 Fe1 B6 S2 -100.43(10)
C5 Fe1 B6 S2 -60.78(11)
B4 Fe1 B6 S2 94.77(9)
B7 Fe1 B6 S2 158.54(15)
B5 Fe1 B6 S2 50.94(9)
C3 Fe1 B6 B8 84.89(13)
C8 Fe1 B6 B8 174.0(4)
C7 Fe1 B6 B8 172.15(13)
C4 Fe1 B6 B8 -85.8(2)
C6 Fe1 B6 B8 -153.58(13)
C5 Fe1 B6 B8 -113.93(14)
S2 Fe1 B6 B8 -53.15(11)
B4 Fe1 B6 B8 41.62(13)
B7 Fe1 B6 B8 105.39(17)
B5 Fe1 B6 B8 -2.21(13)
B12 C3 B7 B11 138.2(2)
B4 C3 B7 B11 -25.7(2)
B9 C3 B7 B11 28.59(18)
Fe1 C3 B7 B11 -96.68(16)
B12 C3 B7 B9 109.6(2)
B4 C3 B7 B9 -54.27(18)
Fe1 C3 B7 B9 -125.27(14)
B12 C3 B7 B6 -159.0(2)
B4 C3 B7 B6 37.2(3)
B9 C3 B7 B6 91.5(2)
Fe1 C3 B7 B6 -33.79(18)
B12 C3 B7 Fe1 -125.2(2)
B4 C3 B7 Fe1 71.00(14)
B9 C3 B7 Fe1 125.27(14)
B11 B6 B7 C3 -93.3(2)
S2 B6 B7 C3 8.5(3)
B8 B6 B7 C3 -59.1(2)
Fe1 B6 B7 C3 30.49(17)
S2 B6 B7 B11 101.8(2)
B8 B6 B7 B11 34.24(15)
Fe1 B6 B7 B11 123.82(14)
B11 B6 B7 B9 -31.28(17)
S2 B6 B7 B9 70.6(2)
B8 B6 B7 B9 3.0(2)
Fe1 B6 B7 B9 92.53(15)
B11 B6 B7 Fe1 -123.82(14)
S2 B6 B7 Fe1 -21.97(15)
B8 B6 B7 Fe1 -89.57(14)
C8 Fe1 B7 C3 45.02(17)
C7 Fe1 B7 C3 78.29(14)
C4 Fe1 B7 C3 62.4(5)
C6 Fe1 B7 C3 118.22(13)
C5 Fe1 B7 C3 142.81(15)
S2 Fe1 B7 C3 -133.41(11)
B4 Fe1 B7 C3 -40.92(12)
B5 Fe1 B7 C3 -84.42(13)
B6 Fe1 B7 C3 -149.38(18)
C3 Fe1 B7 B11 102.69(18)
C8 Fe1 B7 B11 147.71(15)
C7 Fe1 B7 B11 -179.02(15)
C4 Fe1 B7 B11 165.1(5)
C6 Fe1 B7 B11 -139.09(15)
C5 Fe1 B7 B11 -114.50(18)
S2 Fe1 B7 B11 -30.72(14)
B4 Fe1 B7 B11 61.77(15)
B5 Fe1 B7 B11 18.27(15)
B6 Fe1 B7 B11 -46.69(15)
C3 Fe1 B7 B9 44.17(14)
C8 Fe1 B7 B9 89.19(17)
C7 Fe1 B7 B9 122.46(15)
C4 Fe1 B7 B9 106.6(5)
C6 Fe1 B7 B9 162.39(14)
C5 Fe1 B7 B9 -173.02(15)
S2 Fe1 B7 B9 -89.24(13)
B4 Fe1 B7 B9 3.25(13)
B5 Fe1 B7 B9 -40.25(14)
B6 Fe1 B7 B9 -105.21(17)
C3 Fe1 B7 B6 149.38(18)
C8 Fe1 B7 B6 -165.60(14)
C7 Fe1 B7 B6 -132.33(13)
C4 Fe1 B7 B6 -148.2(5)
C6 Fe1 B7 B6 -92.40(14)
C5 Fe1 B7 B6 -67.81(19)
S2 Fe1 B7 B6 15.97(11)
B4 Fe1 B7 B6 108.46(13)
B5 Fe1 B7 B6 64.96(13)
B11 B6 B8 B10 45.84(17)
B7 B6 B8 B10 9.7(2)
S2 B6 B8 B10 -107.43(16)
Fe1 B6 B8 B10 -55.45(17)
B7 B6 B8 B11 -36.11(16)
S2 B6 B8 B11 -153.26(17)
Fe1 B6 B8 B11 -101.28(15)
B11 B6 B8 B5 103.89(18)
B7 B6 B8 B5 67.78(18)
S2 B6 B8 B5 -49.37(12)
Fe1 B6 B8 B5 2.61(15)
B11 B6 B8 S2 153.26(17)
B7 B6 B8 S2 117.15(16)
Fe1 B6 B8 S2 51.98(8)
B4 B5 B8 B10 35.58(17)
S2 B5 B8 B10 152.81(18)
Fe1 B5 B8 B10 100.87(16)
B10 B5 B8 B11 -46.08(18)
B4 B5 B8 B11 -10.5(2)
S2 B5 B8 B11 106.73(17)
Fe1 B5 B8 B11 54.79(17)
B10 B5 B8 B6 -103.50(19)
B4 B5 B8 B6 -67.93(19)
S2 B5 B8 B6 49.30(12)
Fe1 B5 B8 B6 -2.63(15)
B10 B5 B8 S2 -152.81(18)
B4 B5 B8 S2 -117.23(17)
Fe1 B5 B8 S2 -51.94(8)
B6 S2 B8 B10 92.8(2)
B5 S2 B8 B10 -24.68(16)
Fe1 S2 B8 B10 33.59(18)
B6 S2 B8 B11 24.02(16)
B5 S2 B8 B11 -93.49(19)
Fe1 S2 B8 B11 -35.22(17)
B5 S2 B8 B6 -117.51(16)
Fe1 S2 B8 B6 -59.24(11)
B6 S2 B8 B5 117.51(16)
Fe1 S2 B8 B5 58.26(11)
B12 C3 B9 B11 -147.3(2)
B7 C3 B9 B11 -29.81(18)
B4 C3 B9 B11 96.0(2)
Fe1 C3 B9 B11 33.2(2)
B12 C3 B9 B10 146.2(2)
B7 C3 B9 B10 -96.3(2)
B4 C3 B9 B10 29.50(18)
Fe1 C3 B9 B10 -33.4(2)
B12 C3 B9 B7 -117.5(2)
B4 C3 B9 B7 125.85(17)
Fe1 C3 B9 B7 62.98(15)
B12 C3 B9 B4 116.7(2)
B7 C3 B9 B4 -125.85(17)
Fe1 C3 B9 B4 -62.86(15)
B11 B7 B9 C3 -147.45(19)
B6 B7 B9 C3 -116.08(19)
Fe1 B7 B9 C3 -44.90(12)
C3 B7 B9 B11 147.45(19)
B6 B7 B9 B11 31.37(17)
Fe1 B7 B9 B11 102.55(15)
C3 B7 B9 B10 101.62(19)
B11 B7 B9 B10 -45.83(17)
B6 B7 B9 B10 -14.5(2)
Fe1 B7 B9 B10 56.72(17)
C3 B7 B9 B4 41.09(14)
B11 B7 B9 B4 -106.36(18)
B6 B7 B9 B4 -74.99(18)
Fe1 B7 B9 B4 -3.81(15)
B10 B4 B9 C3 147.7(2)
B5 B4 B9 C3 115.88(19)
Fe1 B4 B9 C3 45.17(12)
C3 B4 B9 B11 -102.03(19)
B10 B4 B9 B11 45.63(17)
B5 B4 B9 B11 13.9(2)
Fe1 B4 B9 B11 -56.85(18)
C3 B4 B9 B10 -147.7(2)
B5 B4 B9 B10 -31.78(18)
Fe1 B4 B9 B10 -102.48(15)
C3 B4 B9 B7 -41.34(14)
B10 B4 B9 B7 106.31(18)
B5 B4 B9 B7 74.54(19)
Fe1 B4 B9 B7 3.83(15)
B11 B8 B10 B9 22.56(19)
B6 B8 B10 B9 -20.0(2)
B5 B8 B10 B9 -106.0(2)
S2 B8 B10 B9 -81.1(2)
B11 B8 B10 B5 128.53(18)
B6 B8 B10 B5 85.98(17)
S2 B8 B10 B5 24.83(16)
B11 B8 B10 B4 90.7(2)
B6 B8 B10 B4 48.1(2)
B5 B8 B10 B4 -37.85(18)
S2 B8 B10 B4 -13.0(3)
B6 B8 B10 B11 -42.55(16)
B5 B8 B10 B11 -128.53(18)
S2 B8 B10 B11 -103.70(19)
C3 B9 B10 B8 79.5(2)
B11 B9 B10 B8 -22.55(18)
B7 B9 B10 B8 22.4(2)
B4 B9 B10 B8 106.7(2)
C3 B9 B10 B5 7.2(3)
B11 B9 B10 B5 -94.9(2)
B7 B9 B10 B5 -49.9(2)
B4 B9 B10 B5 34.35(18)
C3 B9 B10 B4 -27.15(16)
B11 B9 B10 B4 -129.21(18)
B7 B9 B10 B4 -84.26(17)
C3 B9 B10 B11 102.1(2)
B7 B9 B10 B11 44.95(16)
B4 B9 B10 B11 129.21(18)
B4 B5 B10 B8 -140.37(19)
S2 B5 B10 B8 -26.17(17)
Fe1 B5 B10 B8 -90.21(15)
B4 B5 B10 B9 -34.61(18)
S2 B5 B10 B9 79.6(2)
B8 B5 B10 B9 105.8(2)
Fe1 B5 B10 B9 15.6(2)
S2 B5 B10 B4 114.20(18)
B8 B5 B10 B4 140.37(19)
Fe1 B5 B10 B4 50.17(13)
B4 B5 B10 B11 -96.54(19)
S2 B5 B10 B11 17.7(2)
B8 B5 B10 B11 43.84(17)
Fe1 B5 B10 B11 -46.37(19)
C3 B4 B10 B8 -75.6(2)
B5 B4 B10 B8 39.80(19)
B9 B4 B10 B8 -103.8(2)
Fe1 B4 B10 B8 -13.6(2)
C3 B4 B10 B9 28.21(17)
B5 B4 B10 B9 143.6(2)
Fe1 B4 B10 B9 90.13(15)
C3 B4 B10 B5 -115.36(19)
B9 B4 B10 B5 -143.6(2)
Fe1 B4 B10 B5 -53.44(14)
C3 B4 B10 B11 -14.5(2)
B5 B4 B10 B11 100.9(2)
B9 B4 B10 B11 -42.71(17)
Fe1 B4 B10 B11 47.43(19)
B10 B8 B11 B9 -22.62(19)
B6 B8 B11 B9 106.1(2)
B5 B8 B11 B9 20.5(2)
S2 B8 B11 B9 81.8(2)
B10 B8 B11 B6 -128.74(18)
B5 B8 B11 B6 -85.62(18)
S2 B8 B11 B6 -24.31(15)
B10 B8 B11 B7 -90.2(2)
B6 B8 B11 B7 38.49(18)
B5 B8 B11 B7 -47.1(2)
S2 B8 B11 B7 14.2(3)
B6 B8 B11 B10 128.74(18)
B5 B8 B11 B10 43.12(16)
S2 B8 B11 B10 104.43(18)
C3 B9 B11 B8 -79.0(2)
B10 B9 B11 B8 22.44(19)
B7 B9 B11 B8 -106.5(2)
B4 B9 B11 B8 -22.2(2)
C3 B9 B11 B6 -6.5(3)
B10 B9 B11 B6 94.9(2)
B7 B9 B11 B6 -34.08(18)
B4 B9 B11 B6 50.2(2)
C3 B9 B11 B7 27.54(16)
B10 B9 B11 B7 128.95(18)
B4 B9 B11 B7 84.28(18)
C3 B9 B11 B10 -101.4(2)
B7 B9 B11 B10 -128.95(18)
B4 B9 B11 B10 -44.67(16)
B7 B6 B11 B8 139.79(18)
S2 B6 B11 B8 25.89(16)
Fe1 B6 B11 B8 89.53(15)
B7 B6 B11 B9 34.10(18)
S2 B6 B11 B9 -79.8(2)
B8 B6 B11 B9 -105.7(2)
Fe1 B6 B11 B9 -16.2(2)
S2 B6 B11 B7 -113.89(18)
B8 B6 B11 B7 -139.79(18)
Fe1 B6 B11 B7 -50.25(13)
B7 B6 B11 B10 96.36(18)
S2 B6 B11 B10 -17.5(2)
B8 B6 B11 B10 -43.43(16)
Fe1 B6 B11 B10 46.11(19)
C3 B7 B11 B8 75.0(2)
B9 B7 B11 B8 103.6(2)
B6 B7 B11 B8 -40.41(19)
Fe1 B7 B11 B8 13.3(2)
C3 B7 B11 B9 -28.62(17)
B6 B7 B11 B9 -143.98(19)
Fe1 B7 B11 B9 -90.22(15)
C3 B7 B11 B6 115.36(19)
B9 B7 B11 B6 143.98(19)
Fe1 B7 B11 B6 53.75(14)
C3 B7 B11 B10 14.4(2)
B9 B7 B11 B10 43.03(17)
B6 B7 B11 B10 -100.94(19)
Fe1 B7 B11 B10 -47.19(19)
B9 B10 B11 B8 -155.5(2)
B5 B10 B11 B8 -47.85(18)
B4 B10 B11 B8 -111.0(2)
B8 B10 B11 B9 155.5(2)
B5 B10 B11 B9 107.6(2)
B4 B10 B11 B9 44.48(17)
B8 B10 B11 B6 47.70(18)
B9 B10 B11 B6 -107.8(2)
B5 B10 B11 B6 -0.1(2)
B4 B10 B11 B6 -63.3(2)
B8 B10 B11 B7 111.1(2)
B9 B10 B11 B7 -44.42(17)
B5 B10 B11 B7 63.2(2)
B4 B10 B11 B7 0.1(2)
B7 C3 B12 O1 179.6(2)
B4 C3 B12 O1 -18.3(3)
B9 C3 B12 O1 -99.6(3)
Fe1 C3 B12 O1 79.9(3)
B7 C3 B12 O2 -0.1(3)
B4 C3 B12 O2 162.0(2)
B9 C3 B12 O2 80.6(3)
Fe1 C3 B12 O2 -99.9(2)
C3 Fe1 C4 C5 148.06(16)
C8 Fe1 C4 C5 117.1(2)
C7 Fe1 C4 C5 78.59(17)
C6 Fe1 C4 C5 35.83(16)
S2 Fe1 C4 C5 -68.38(16)
B4 Fe1 C4 C5 -165.57(15)
B7 Fe1 C4 C5 95.6(5)
B5 Fe1 C4 C5 -118.26(17)
B6 Fe1 C4 C5 -44.1(3)
C3 Fe1 C4 C8 31.0(2)
C7 Fe1 C4 C8 -38.48(16)
C6 Fe1 C4 C8 -81.25(18)
C5 Fe1 C4 C8 -117.1(2)
S2 Fe1 C4 C8 174.55(16)
B4 Fe1 C4 C8 77.36(18)
B7 Fe1 C4 C8 -21.5(6)
B5 Fe1 C4 C8 124.67(17)
B6 Fe1 C4 C8 -161.22(17)
C8 C4 C5 C6 1.1(3)
Fe1 C4 C5 C6 -59.32(17)
C8 C4 C5 Fe1 60.45(16)
C3 Fe1 C5 C6 44.2(3)
C8 Fe1 C5 C6 82.15(18)
C7 Fe1 C5 C6 37.96(16)
C4 Fe1 C5 C6 120.7(2)
S2 Fe1 C5 C6 -126.51(17)
B4 Fe1 C5 C6 147.06(19)
B7 Fe1 C5 C6 -39.7(2)
B5 Fe1 C5 C6 -164.84(16)
B6 Fe1 C5 C6 -85.26(18)
C3 Fe1 C5 C4 -76.5(3)
C8 Fe1 C5 C4 -38.57(16)
C7 Fe1 C5 C4 -82.75(18)
C6 Fe1 C5 C4 -120.7(2)
S2 Fe1 C5 C4 112.77(16)
B4 Fe1 C5 C4 26.4(3)
B7 Fe1 C5 C4 -160.40(17)
B5 Fe1 C5 C4 74.44(18)
B6 Fe1 C5 C4 154.02(16)
C4 C5 C6 C7 -1.5(3)
Fe1 C5 C6 C7 -60.23(16)
C4 C5 C6 Fe1 58.73(17)
C3 Fe1 C6 C5 -160.05(15)
C8 Fe1 C6 C5 -79.93(18)
C7 Fe1 C6 C5 -117.8(2)
C4 Fe1 C6 C5 -36.48(16)
S2 Fe1 C6 C5 56.59(17)
B4 Fe1 C6 C5 -123.3(3)
B7 Fe1 C6 C5 154.74(16)
B5 Fe1 C6 C5 30.1(3)
B6 Fe1 C6 C5 107.09(17)
C3 Fe1 C6 C7 -42.29(19)
C8 Fe1 C6 C7 37.83(16)
C4 Fe1 C6 C7 81.29(18)
C5 Fe1 C6 C7 117.8(2)
S2 Fe1 C6 C7 174.35(14)
B4 Fe1 C6 C7 -5.5(4)
B7 Fe1 C6 C7 -87.49(17)
B5 Fe1 C6 C7 147.9(2)
B6 Fe1 C6 C7 -135.15(16)
C5 C6 C7 C8 1.3(3)
Fe1 C6 C7 C8 -59.95(16)
C5 C6 C7 Fe1 61.23(17)
C3 Fe1 C7 C6 145.08(16)
C8 Fe1 C7 C6 -118.9(2)
C4 Fe1 C7 C6 -80.73(17)
C5 Fe1 C7 C6 -37.50(16)
S2 Fe1 C7 C6 -9.6(2)
B4 Fe1 C7 C6 177.80(15)
B7 Fe1 C7 C6 102.96(17)
B5 Fe1 C7 C6 -134.9(3)
B6 Fe1 C7 C6 60.51(19)
C3 Fe1 C7 C8 -96.02(16)
C4 Fe1 C7 C8 38.17(16)
C6 Fe1 C7 C8 118.9(2)
C5 Fe1 C7 C8 81.40(18)
S2 Fe1 C7 C8 109.34(19)
B4 Fe1 C7 C8 -63.30(19)
B7 Fe1 C7 C8 -138.14(16)
B5 Fe1 C7 C8 -16.0(4)
B6 Fe1 C7 C8 179.41(15)
C5 C4 C8 C7 -0.3(3)
Fe1 C4 C8 C7 61.43(16)
C5 C4 C8 Fe1 -61.76(17)
C6 C7 C8 C4 -0.6(3)
Fe1 C7 C8 C4 -61.82(17)
C6 C7 C8 Fe1 61.23(17)
C3 Fe1 C8 C4 -156.71(17)
C7 Fe1 C8 C4 117.4(2)
C6 Fe1 C8 C4 80.48(18)
C5 Fe1 C8 C4 38.18(16)
S2 Fe1 C8 C4 -8.2(2)
B4 Fe1 C8 C4 -113.19(18)
B7 Fe1 C8 C4 174.21(16)
B5 Fe1 C8 C4 -69.01(19)
B6 Fe1 C8 C4 115.2(5)
C3 Fe1 C8 C7 85.87(16)
C4 Fe1 C8 C7 -117.4(2)
C6 Fe1 C8 C7 -36.94(15)
C5 Fe1 C8 C7 -79.24(17)
S2 Fe1 C8 C7 -125.59(16)
B4 Fe1 C8 C7 129.38(16)
B7 Fe1 C8 C7 56.8(2)
B5 Fe1 C8 C7 173.57(15)
B6 Fe1 C8 C7 -2.2(6)
